data_4135638
loop_
_publ_author_name
'Petrov, Nino G.'
'Chartier, Patrick'
'Maris, Thierry'
'Wuest, James D.'

_publ_section_title
;
 Designing Tetraoxa[8]circulenes To Serve as Hosts and Sensors
;
_journal_issue 1
_journal_name_full 'Journal of the American Chemical Society'
_journal_page_first 556
_journal_page_last 572
_journal_paper_doi 10.1021/jacs.1c11728
_journal_volume 144
_journal_year 2021
_chemical_formula_moiety 'C80 H40 O4, 4(C H Cl3)'
_chemical_formula_sum 'C84 H44 Cl12 O4'
_chemical_formula_weight 1542.59
_space_group_crystal_system triclinic
_space_group_IT_number 2
_space_group_name_Hall '-P 1'
_space_group_name_H-M_alt 'P -1'
_atom_sites_solution_hydrogens geom
_atom_sites_solution_primary dual
_audit_contact_author_name
;
;
_audit_creation_date 2018-09-07
_audit_creation_method
;
Olex2 1.2
(compiled 2018.05.29 svn.r3508 for OlexSys, GUI svn.r5506)
;
_cell_angle_alpha 78.771(2)
_cell_angle_beta 78.615(2)
_cell_angle_gamma 75.028(2)
_cell_formula_units_Z 2
_cell_length_a 13.7614(5)
_cell_length_b 14.9731(6)
_cell_length_c 17.3086(7)
_cell_measurement_reflns_used 9913
_cell_measurement_temperature 150
_cell_measurement_theta_max 60.706
_cell_measurement_theta_min 2.292
_cell_volume 3338.5(2)
_computing_cell_refinement
'SAINT (2013) V8.38A; Integration Software for Single Crystal Data. Bruker AXS Inc., Madison, WI 53719-1173.'
_computing_data_collection
;
APEX 2 (2013) Bruker AXS Inc., Madison, WI 53719-1173.
;
_computing_data_reduction
'SAINT (2013) V8.38A; Integration Software for Single Crystal Data. Bruker AXS Inc., Madison, WI 53719-1173.'
_computing_molecular_graphics 'Olex2 (Dolomanov et al., 2009)'
_computing_publication_material 'Olex2 (Dolomanov et al., 2009)'
_computing_structure_refinement 'XL (Sheldrick, 2008)'
_computing_structure_solution 'XT (Sheldrick, 2015)'
_diffrn_ambient_temperature 150
_diffrn_detector 'CMOS Area detector'
_diffrn_detector_area_resol_mean 10.24
_diffrn_detector_type 'Bruker Photon 100 CMOS Detector'
_diffrn_measured_fraction_theta_full 0.995
_diffrn_measured_fraction_theta_max 0.990
_diffrn_measurement_device 'k-geometry diffractometer'
_diffrn_measurement_device_type 'Bruker Venture Metaljet'
_diffrn_measurement_method '\w and \f scans'
_diffrn_radiation_collimation 'Focusing mirrors'
_diffrn_radiation_monochromator 'Helios MX Mirror Optics'
_diffrn_radiation_probe x-ray
_diffrn_radiation_type GaK\a
_diffrn_radiation_wavelength 1.34139
_diffrn_reflns_av_R_equivalents 0.0480
_diffrn_reflns_av_unetI/netI 0.0539
_diffrn_reflns_Laue_measured_fraction_full 0.995
_diffrn_reflns_Laue_measured_fraction_max 0.990
_diffrn_reflns_limit_h_max 17
_diffrn_reflns_limit_h_min -16
_diffrn_reflns_limit_k_max 19
_diffrn_reflns_limit_k_min -19
_diffrn_reflns_limit_l_max 22
_diffrn_reflns_limit_l_min -17
_diffrn_reflns_number 43606
_diffrn_reflns_point_group_measured_fraction_full 0.995
_diffrn_reflns_point_group_measured_fraction_max 0.990
_diffrn_reflns_theta_full 53.594
_diffrn_reflns_theta_max 60.832
_diffrn_reflns_theta_min 2.292
_diffrn_source 'Metal Jet'
_diffrn_source_target Ga
_diffrn_source_type 'Gallium Liquid Metal Jet Source'
_exptl_absorpt_coefficient_mu 3.327
_exptl_absorpt_correction_T_max 0.5163
_exptl_absorpt_correction_T_min 0.3840
_exptl_absorpt_correction_type multi-scan
_exptl_absorpt_process_details
'SADABS-2016/2 (Bruker,2016/2) was used for absorption correction. wR2(int) was 0.1156 before and 0.0749 after correction. The Ratio of minimum to maximum transmission is 0.7438. The \l/2 correction factor is Not present.'
_exptl_crystal_colour 'clear light yellow'
_exptl_crystal_colour_lustre clear
_exptl_crystal_colour_modifier light
_exptl_crystal_colour_primary yellow
_exptl_crystal_density_diffrn 1.535
_exptl_crystal_description Block
_exptl_crystal_F_000 1568
_exptl_crystal_recrystallization_method 'crystallized from CHCl3/PhNO2'
_exptl_crystal_size_max 0.15
_exptl_crystal_size_mid 0.11
_exptl_crystal_size_min 0.09
_refine_diff_density_max 0.850
_refine_diff_density_min -1.151
_refine_diff_density_rms 0.145
_refine_ls_extinction_coef .
_refine_ls_extinction_method none
_refine_ls_goodness_of_fit_ref 1.255
_refine_ls_hydrogen_treatment constr
_refine_ls_matrix_type full
_refine_ls_number_parameters 911
_refine_ls_number_reflns 15276
_refine_ls_number_restraints 6
_refine_ls_restrained_S_all 1.254
_refine_ls_R_factor_all 0.1151
_refine_ls_R_factor_gt 0.0947
_refine_ls_shift/su_max 0.000
_refine_ls_shift/su_mean 0.000
_refine_ls_structure_factor_coef Fsqd
_refine_ls_weighting_details 'w=1/[\s^2^(Fo^2^)+(0.2000P)^2^] where P=(Fo^2^+2Fc^2^)/3'
_refine_ls_weighting_scheme calc
_refine_ls_wR_factor_gt 0.2925
_refine_ls_wR_factor_ref 0.3206
_reflns_Friedel_coverage 0.000
_reflns_Friedel_fraction_full .
_reflns_Friedel_fraction_max .
_reflns_number_gt 11067
_reflns_number_total 15276
_reflns_threshold_expression 'I > 2\s(I)'
_cod_data_source_file jw20992_7_4CHCl3.cif
_cod_data_source_block jw20992
_cod_depositor_comments
;
The following automatic conversions were performed:

data item '_diffrn_radiation_probe' value 'X-ray' was changed to
'x-ray' in accordance with the built-in table derived from the CIF
Core dictionary named 'cif_core.dic' version 2.4.5 last updated on
2014-11-21.

Automatic conversion script
Id: cif_fix_values 8738 2021-04-28 16:35:53Z antanas 
;
_cod_database_code 4135638
_shelx_shelxl_version_number 2018/3
_shelx_space_group_comment
;
The symmetry employed for this shelxl refinement is uniquely defined
by the following loop, which should always be used as a source of
symmetry information in preference to the above space-group names.
They are only intended as comments.
;
_shelx_estimated_absorpt_t_max 0.754
_shelx_estimated_absorpt_t_min 0.635
_olex2_refinement_description
;
1. Fixed Uiso
 At 1.2 times of:
  All C(H) groups
2. Restrained distances
 C2-Cl4A \\sim C2-Cl5 \\sim C2-Cl6
 with sigma of 0.02
 C1-Cl1 \\sim C1-Cl2 \\sim C1-Cl3
 with sigma of 0.02
3. Others
 Sof(Cl4B)=1-FVAR(1)
 Sof(Cl4A)=FVAR(1)
 Sof(Cl3B)=1-FVAR(2)
 Sof(Cl3)=FVAR(2)
4.a Ternary CH refined with riding coordinates:
 C7A(H7A), C7B(H7B), C7C(H7C), C7D(H7D), C8A(H8A), C8B(H8B), C8C(H8C),
 C8D(H8D), C1(H1), C2(H2), C3(H3), C4(H4)
4.b Aromatic/amide H refined with riding coordinates:
 C10B(H10B), C10D(H10D), C10A(H10A), C11C(H11C), C11B(H11B), C11D(H11D),
 C11A(H11A), C12C(H12C), C12B(H12B), C12D(H12D), C12A(H12A), C13A(H13A),
 C13B(H13B), C13D(H13D), C13C(H13C), C14C(H14C), C16A(H16A), C17B(H17B),
 C17A(H17A), C17C(H17C), C17D(H17D), C18B(H18B), C18C(H18C), C18A(H18A),
 C18D(H18D), C19A(H19A), C19C(H19C), C19B(H19B), C19D(H19D), C20C(H20C),
 C20D(H20D), C20B(H20B)
;

loop_
_space_group_symop_operation_xyz
'x, y, z'
'-x, -y, -z'

loop_
_atom_site_label
_atom_site_type_symbol
_atom_site_fract_x
_atom_site_fract_y
_atom_site_fract_z
_atom_site_U_iso_or_equiv
_atom_site_adp_type
_atom_site_occupancy
_atom_site_site_symmetry_order
_atom_site_calc_flag
_atom_site_refinement_flags_posn
_atom_site_refinement_flags_adp
_atom_site_refinement_flags_occupancy
_atom_site_disorder_assembly
_atom_site_disorder_group
O1 O -0.01939(16) 0.33370(14) 0.72779(13) 0.0329(5) Uani 1 1 d . . . . .
O2 O 0.25305(16) -0.00129(14) 0.79459(13) 0.0329(5) Uani 1 1 d . . . . .
O3 O 0.55370(16) 0.18670(14) 0.77433(14) 0.0358(5) Uani 1 1 d . . . . .
O4 O 0.28045(16) 0.52208(14) 0.70987(14) 0.0345(5) Uani 1 1 d . . . . .
C1D C 0.3945(2) 0.2763(2) 0.7541(2) 0.0334(6) Uani 1 1 d . . . . .
C1C C 0.3144(2) 0.1329(2) 0.77338(18) 0.0319(6) Uani 1 1 d . . . . .
C1A C 0.1454(2) 0.3400(2) 0.73069(19) 0.0319(6) Uani 1 1 d . . . . .
C1B C 0.2082(2) 0.1601(2) 0.76565(18) 0.0316(6) Uani 1 1 d . . . . .
C2B C 0.1391(2) 0.2440(2) 0.74738(19) 0.0320(6) Uani 1 1 d . . . . .
C2A C 0.2208(2) 0.38871(19) 0.72517(19) 0.0322(6) Uani 1 1 d . . . . .
C2D C 0.3262(2) 0.3607(2) 0.73688(19) 0.0334(6) Uani 1 1 d . . . . .
C2C C 0.3904(2) 0.1797(2) 0.76754(19) 0.0319(6) Uani 1 1 d . . . . .
C3C C 0.4880(2) 0.1286(2) 0.77993(19) 0.0343(6) Uani 1 1 d . . . . .
C3A C 0.1968(2) 0.4861(2) 0.70976(19) 0.0331(6) Uani 1 1 d . . . . .
C3D C 0.3583(2) 0.4443(2) 0.72669(19) 0.0330(6) Uani 1 1 d . . . . .
C3B C 0.0382(2) 0.2435(2) 0.74609(19) 0.0329(6) Uani 1 1 d . . . . .
C4D C 0.4570(2) 0.4451(2) 0.7331(2) 0.0363(7) Uani 1 1 d . . . . .
C4A C 0.0996(2) 0.5376(2) 0.69760(19) 0.0325(6) Uani 1 1 d . . . . .
C4C C 0.5113(2) 0.0313(2) 0.7968(2) 0.0347(6) Uani 1 1 d . . . . .
C4B C 0.0041(2) 0.1615(2) 0.76274(18) 0.0314(6) Uani 1 1 d . . . . .
C5A C 0.0239(2) 0.4889(2) 0.70057(19) 0.0328(6) Uani 1 1 d . . . . .
C5D C 0.5279(2) 0.3593(2) 0.7475(2) 0.0376(7) Uani 1 1 d . . . . .
C5C C 0.4346(2) -0.0168(2) 0.80089(19) 0.0333(6) Uani 1 1 d . . . . .
C5B C 0.0746(2) 0.07643(19) 0.77812(19) 0.0326(6) Uani 1 1 d . . . . .
C6B C 0.1750(2) 0.0767(2) 0.77949(19) 0.0324(6) Uani 1 1 d . . . . .
C6A C 0.0476(2) 0.3926(2) 0.71823(18) 0.0313(6) Uani 1 1 d . . . . .
C6D C 0.4949(2) 0.2765(2) 0.7588(2) 0.0347(6) Uani 1 1 d . . . . .
C6C C 0.3378(2) 0.0350(2) 0.79030(19) 0.0330(6) Uani 1 1 d . . . . .
C7A C 0.0615(2) 0.6441(2) 0.68159(19) 0.0342(6) Uani 1 1 d . . . . .
H7A H 0.115246 0.678677 0.679926 0.041 Uiso 1 1 calc R . . . .
C7B C -0.1034(2) 0.1481(2) 0.7660(2) 0.0345(6) Uani 1 1 d . . . . .
H7B H -0.154497 0.208393 0.755772 0.041 Uiso 1 1 calc R . . . .
C7C C 0.6128(2) -0.0348(2) 0.8119(2) 0.0369(7) Uani 1 1 d . . . . .
H7C H 0.667488 -0.001392 0.810367 0.044 Uiso 1 1 calc R . . . .
C7D C 0.5048(2) 0.5290(2) 0.7219(2) 0.0390(7) Uani 1 1 d . . . . .
H7D H 0.454989 0.590303 0.712417 0.047 Uiso 1 1 calc R . . . .
C8A C -0.0779(2) 0.5534(2) 0.68605(19) 0.0334(6) Uani 1 1 d . . . . .
H8A H -0.131765 0.519019 0.687606 0.040 Uiso 1 1 calc R . . . .
C8B C 0.0295(2) -0.0093(2) 0.7925(2) 0.0348(6) Uani 1 1 d . . . . .
H8B H 0.080589 -0.069624 0.802661 0.042 Uiso 1 1 calc R . . . .
C8C C 0.4716(2) -0.1226(2) 0.81640(19) 0.0348(6) Uani 1 1 d . . . . .
H8C H 0.417062 -0.156249 0.817896 0.042 Uiso 1 1 calc R . . . .
C8D C 0.6354(2) 0.3703(2) 0.7466(2) 0.0397(7) Uani 1 1 d . . . . .
H8D H 0.685363 0.309093 0.756198 0.048 Uiso 1 1 calc R . . . .
C9B C -0.0571(2) 0.0076(2) 0.8625(2) 0.0350(6) Uani 1 1 d . . . . .
C9D C 0.5911(2) 0.5128(2) 0.6519(2) 0.0392(7) Uani 1 1 d . . . . .
C9A C 0.0184(2) 0.6639(2) 0.6040(2) 0.0349(6) Uani 1 1 d . . . . .
C9C C 0.5621(2) -0.1468(2) 0.75142(19) 0.0333(6) Uani 1 1 d . . . . .
C10B C -0.0657(3) -0.0500(2) 0.9353(2) 0.0410(7) Uani 1 1 d . . . . .
H10B H -0.016547 -0.106953 0.944630 0.049 Uiso 1 1 calc R . . . .
C10C C 0.6387(2) -0.1003(2) 0.74945(19) 0.0342(6) Uani 1 1 d . . . . .
C10D C 0.5996(3) 0.5697(3) 0.5798(2) 0.0472(8) Uani 1 1 d . . . . .
H10D H 0.552156 0.627952 0.571239 0.057 Uiso 1 1 calc R . . . .
C10A C 0.0439(3) 0.7249(2) 0.5361(2) 0.0383(7) Uani 1 1 d . . . . .
H10A H 0.094301 0.758527 0.534482 0.046 Uiso 1 1 calc R . . . .
C11C C 0.7276(3) -0.1162(2) 0.6954(2) 0.0398(7) Uani 1 1 d . . . . .
H11C H 0.779258 -0.084169 0.694127 0.048 Uiso 1 1 calc R . . . .
C11B C -0.1467(3) -0.0239(3) 0.9947(2) 0.0463(8) Uani 1 1 d . . . . .
H11B H -0.152050 -0.062295 1.045283 0.056 Uiso 1 1 calc R . . . .
C11D C 0.6783(3) 0.5417(3) 0.5190(3) 0.0524(9) Uani 1 1 d . . . . .
H11D H 0.682576 0.579568 0.468114 0.063 Uiso 1 1 calc R . . . .
C11A C -0.0048(3) 0.7364(2) 0.4703(2) 0.0452(8) Uani 1 1 d . . . . .
H11A H 0.012398 0.778317 0.423816 0.054 Uiso 1 1 calc R . . . .
C12C C 0.7408(3) -0.1792(2) 0.6427(2) 0.0424(7) Uani 1 1 d . . . . .
H12C H 0.801671 -0.190278 0.605387 0.051 Uiso 1 1 calc R . . . .
C12B C -0.2198(3) 0.0583(3) 0.9802(2) 0.0480(8) Uani 1 1 d . . . . .
H12B H -0.276200 0.074763 1.020463 0.058 Uiso 1 1 calc R . . . .
C12D C 0.7510(3) 0.4582(3) 0.5326(3) 0.0560(10) Uani 1 1 d . . . . .
H12D H 0.805567 0.440280 0.491460 0.067 Uiso 1 1 calc R . . . .
C12A C -0.0773(3) 0.6879(3) 0.4720(2) 0.0442(8) Uani 1 1 d . . . . .
H12A H -0.109941 0.696322 0.426740 0.053 Uiso 1 1 calc R . . . .
C13A C -0.1037(3) 0.6256(2) 0.5405(2) 0.0400(7) Uani 1 1 d . . . . .
H13A H -0.153639 0.591573 0.541700 0.048 Uiso 1 1 calc R . . . .
C13B C -0.2113(3) 0.1171(2) 0.9067(2) 0.0424(7) Uani 1 1 d . . . . .
H13B H -0.261360 0.173321 0.896993 0.051 Uiso 1 1 calc R . . . .
C13D C 0.7435(3) 0.4008(3) 0.6068(3) 0.0482(9) Uani 1 1 d . . . . .
H13D H 0.793301 0.344467 0.616557 0.058 Uiso 1 1 calc R . . . .
C13C C 0.6652(3) -0.2261(2) 0.6448(2) 0.0431(8) Uani 1 1 d . . . . .
H13C H 0.674745 -0.269294 0.608833 0.052 Uiso 1 1 calc R . . . .
C14A C -0.0561(2) 0.6146(2) 0.6059(2) 0.0356(6) Uani 1 1 d . . . . .
C14C C 0.5751(3) -0.2103(2) 0.6992(2) 0.0379(7) Uani 1 1 d . . . . .
H14C H 0.523509 -0.242520 0.700552 0.045 Uiso 1 1 calc R . . . .
C14D C 0.6622(3) 0.4273(2) 0.6658(2) 0.0416(7) Uani 1 1 d . . . . .
C14B C -0.1284(2) 0.0922(2) 0.8480(2) 0.0351(6) Uani 1 1 d . . . . .
C15A C -0.0300(2) 0.6677(2) 0.7461(2) 0.0355(6) Uani 1 1 d . . . . .
C15B C -0.0918(2) 0.0837(2) 0.7053(2) 0.0350(6) Uani 1 1 d . . . . .
C15C C 0.5141(3) -0.1436(2) 0.8943(2) 0.0376(7) Uani 1 1 d . . . . .
C15D C 0.5546(3) 0.5182(2) 0.7963(2) 0.0402(7) Uani 1 1 d . . . . .
C16D C 0.6249(3) 0.4329(2) 0.8092(2) 0.0409(7) Uani 1 1 d . . . . .
C16A C -0.0445(3) 0.7305(2) 0.7986(2) 0.0392(7) Uani 1 1 d . . . . .
H16A H 0.006229 0.763631 0.797464 0.047 Uiso 1 1 calc R . . . .
C16B C -0.0198(2) -0.0007(2) 0.71875(19) 0.0343(6) Uani 1 1 d . . . . .
C16C C 0.5903(3) -0.0956(2) 0.8914(2) 0.0387(7) Uani 1 1 d . . . . .
C17B C 0.0044(3) -0.0642(2) 0.6653(2) 0.0389(7) Uani 1 1 d . . . . .
H17B H 0.053830 -0.121088 0.674082 0.047 Uiso 1 1 calc R . . . .
C17A C -0.1349(3) 0.7449(2) 0.8536(2) 0.0418(7) Uani 1 1 d . . . . .
H17A H -0.145226 0.787694 0.889939 0.050 Uiso 1 1 calc R . . . .
C17C C 0.6378(3) -0.1070(3) 0.9573(2) 0.0492(9) Uani 1 1 d . . . . .
H17C H 0.688530 -0.073906 0.956134 0.059 Uiso 1 1 calc R . . . .
C17D C 0.6758(3) 0.4114(2) 0.8736(3) 0.0476(8) Uani 1 1 d . . . . .
H17D H 0.723992 0.353591 0.881721 0.057 Uiso 1 1 calc R . . . .
C18B C -0.0446(3) -0.0436(2) 0.5988(2) 0.0429(7) Uani 1 1 d . . . . .
H18B H -0.027717 -0.086203 0.561445 0.051 Uiso 1 1 calc R . . . .
C18C C 0.6098(4) -0.1679(3) 1.0257(3) 0.0601(11) Uani 1 1 d . . . . .
H18C H 0.642361 -0.176442 1.071011 0.072 Uiso 1 1 calc R . . . .
C18A C -0.2090(3) 0.6969(2) 0.8551(2) 0.0434(8) Uani 1 1 d . . . . .
H18A H -0.269889 0.707036 0.892413 0.052 Uiso 1 1 calc R . . . .
C18D C 0.6563(3) 0.4751(3) 0.9272(3) 0.0536(9) Uani 1 1 d . . . . .
H18D H 0.691072 0.460510 0.971905 0.064 Uiso 1 1 calc R . . . .
C19A C -0.1948(3) 0.6341(2) 0.8024(2) 0.0392(7) Uani 1 1 d . . . . .
H19A H -0.245886 0.601597 0.803348 0.047 Uiso 1 1 calc R . . . .
C19C C 0.5368(4) -0.2151(3) 1.0280(2) 0.0581(11) Uani 1 1 d . . . . .
H19C H 0.519244 -0.256538 1.074766 0.070 Uiso 1 1 calc R . . . .
C19B C -0.1176(3) 0.0384(2) 0.5867(2) 0.0415(7) Uani 1 1 d . . . . .
H19B H -0.151321 0.051219 0.541512 0.050 Uiso 1 1 calc R . . . .
C19D C 0.5864(3) 0.5595(3) 0.9149(2) 0.0500(8) Uani 1 1 d . . . . .
H19D H 0.572663 0.602415 0.951635 0.060 Uiso 1 1 calc R . . . .
C20C C 0.4872(3) -0.2029(3) 0.9618(2) 0.0451(8) Uani 1 1 d . . . . .
H20C H 0.435631 -0.235380 0.963734 0.054 Uiso 1 1 calc R . . . .
C20A C -0.1055(2) 0.6192(2) 0.74829(19) 0.0336(6) Uani 1 1 d . . . . .
C20D C 0.5354(3) 0.5821(2) 0.8482(2) 0.0446(8) Uani 1 1 d . . . . .
H20D H 0.488425 0.640504 0.839138 0.053 Uiso 1 1 calc R . . . .
C20B C -0.1424(3) 0.1027(2) 0.6401(2) 0.0393(7) Uani 1 1 d . . . . .
H20B H -0.193227 0.158726 0.631920 0.047 Uiso 1 1 calc R . . . .
C1 C 0.0436(4) 0.3665(3) 0.9595(3) 0.0749(15) Uani 1 1 d D . . . .
H1 H 0.025868 0.368230 1.018138 0.090 Uiso 1 1 calc R . . A 1
Cl1 Cl 0.00539(18) 0.27175(10) 0.93807(9) 0.1040(6) Uani 1 1 d D . . B 1
Cl2 Cl -0.02243(13) 0.47048(8) 0.90903(7) 0.0816(4) Uani 1 1 d D . . . .
Cl3 Cl 0.17507(14) 0.35517(16) 0.93148(9) 0.1012(8) Uani 0.930(5) 1 d D . P B 1
Cl3B Cl 0.1206(19) 0.2816(16) 0.9382(14) 0.087(8) Uiso 0.070(5) 1 d . . P B 2
C2 C 0.2578(5) 0.6799(4) 0.8639(3) 0.0815(15) Uani 1 1 d D . . . .
H2 H 0.328151 0.642095 0.869689 0.098 Uiso 1 1 calc R . . C 1
Cl4A Cl 0.18095(13) 0.60150(10) 0.88185(8) 0.0666(6) Uani 0.890(6) 1 d D . P D 1
Cl4B Cl 0.256(2) 0.5787(15) 0.8806(13) 0.118(8) Uiso 0.110(6) 1 d . . P D 2
Cl5 Cl 0.22665(14) 0.75743(13) 0.93243(9) 0.0950(5) Uani 1 1 d D . . . .
Cl6 Cl 0.26490(11) 0.74073(9) 0.76631(8) 0.0717(3) Uani 1 1 d D . . . .
C3 C 0.3329(3) 0.0666(3) 0.5483(3) 0.0606(11) Uani 1 1 d . . . . .
H3 H 0.351836 0.064774 0.489732 0.073 Uiso 1 1 calc R . . . .
Cl7 Cl 0.20741(9) 0.05248(9) 0.57839(7) 0.0681(3) Uani 1 1 d . . . . .
Cl8 Cl 0.41823(9) -0.02496(9) 0.59868(7) 0.0672(3) Uani 1 1 d . . . . .
Cl9 Cl 0.34206(9) 0.17645(10) 0.56710(7) 0.0675(3) Uani 1 1 d . . . . .
C4 C 0.5942(4) 0.2013(4) 0.5148(3) 0.0691(12) Uani 1 1 d . . . . .
H4 H 0.537609 0.197727 0.487893 0.083 Uiso 1 1 calc R . . . .
Cl10 Cl 0.62307(9) 0.09749(10) 0.58343(7) 0.0725(3) Uani 1 1 d . . . . .
Cl11 Cl 0.70084(14) 0.21241(15) 0.44156(10) 0.1022(5) Uani 1 1 d . . . . .
Cl12 Cl 0.55365(15) 0.29862(12) 0.56486(9) 0.0948(5) Uani 1 1 d . . . . .

loop_
_atom_site_aniso_label
_atom_site_aniso_U_11
_atom_site_aniso_U_22
_atom_site_aniso_U_33
_atom_site_aniso_U_23
_atom_site_aniso_U_13
_atom_site_aniso_U_12
O1 0.0259(10) 0.0267(9) 0.0436(12) -0.0059(8) -0.0082(9) 0.0008(8)
O2 0.0258(10) 0.0278(9) 0.0416(12) -0.0049(8) -0.0083(8) 0.0020(8)
O3 0.0252(10) 0.0294(10) 0.0503(13) -0.0078(9) -0.0094(9) 0.0020(8)
O4 0.0245(10) 0.0268(9) 0.0491(13) -0.0063(9) -0.0075(9) 0.0015(8)
C1D 0.0245(14) 0.0312(14) 0.0434(17) -0.0075(12) -0.0084(12) -0.0008(11)
C1C 0.0253(14) 0.0293(13) 0.0377(15) -0.0057(11) -0.0069(11) 0.0018(11)
C1A 0.0270(14) 0.0274(13) 0.0386(16) -0.0048(11) -0.0057(11) -0.0012(11)
C1B 0.0278(15) 0.0296(13) 0.0348(15) -0.0052(11) -0.0081(11) 0.0004(11)
C2B 0.0245(14) 0.0309(14) 0.0389(15) -0.0070(12) -0.0053(11) -0.0018(11)
C2A 0.0271(14) 0.0269(13) 0.0398(16) -0.0052(11) -0.0084(12) 0.0015(11)
C2D 0.0273(15) 0.0299(14) 0.0399(16) -0.0043(12) -0.0083(12) 0.0008(11)
C2C 0.0274(14) 0.0271(13) 0.0380(15) -0.0066(11) -0.0094(12) 0.0037(10)
C3C 0.0274(15) 0.0335(14) 0.0409(16) -0.0099(12) -0.0059(12) -0.0015(11)
C3A 0.0266(14) 0.0284(13) 0.0418(16) -0.0058(12) -0.0069(12) -0.0005(11)
C3D 0.0236(14) 0.0307(14) 0.0419(16) -0.0077(12) -0.0041(12) -0.0004(11)
C3B 0.0294(15) 0.0297(13) 0.0367(15) -0.0058(11) -0.0090(12) 0.0017(11)
C4D 0.0285(15) 0.0302(14) 0.0479(18) -0.0066(13) -0.0075(13) -0.0007(11)
C4A 0.0260(14) 0.0278(13) 0.0390(16) -0.0044(11) -0.0061(11) 0.0024(11)
C4C 0.0283(15) 0.0289(13) 0.0431(17) -0.0075(12) -0.0094(12) 0.0048(11)
C4B 0.0248(14) 0.0305(13) 0.0363(15) -0.0063(11) -0.0064(11) 0.0007(11)
C5A 0.0277(15) 0.0287(13) 0.0391(16) -0.0052(11) -0.0093(12) 0.0016(11)
C5D 0.0262(15) 0.0340(15) 0.0507(19) -0.0101(13) -0.0063(13) -0.0007(12)
C5C 0.0262(14) 0.0291(13) 0.0400(16) -0.0067(12) -0.0055(12) 0.0032(11)
C5B 0.0289(15) 0.0244(13) 0.0410(16) -0.0046(11) -0.0065(12) 0.0005(11)
C6B 0.0263(14) 0.0305(13) 0.0365(15) -0.0054(11) -0.0060(11) 0.0017(11)
C6A 0.0270(14) 0.0290(13) 0.0367(15) -0.0054(11) -0.0055(11) -0.0036(11)
C6D 0.0259(14) 0.0300(14) 0.0453(17) -0.0076(12) -0.0094(12) 0.0029(11)
C6C 0.0279(15) 0.0311(14) 0.0368(15) -0.0064(11) -0.0064(12) 0.0006(11)
C7A 0.0299(15) 0.0294(13) 0.0409(16) -0.0043(12) -0.0084(12) -0.0010(11)
C7B 0.0256(14) 0.0305(13) 0.0459(17) -0.0070(12) -0.0085(12) -0.0008(11)
C7C 0.0286(15) 0.0322(14) 0.0468(18) -0.0077(13) -0.0114(13) 0.0040(11)
C7D 0.0270(15) 0.0328(14) 0.055(2) -0.0092(13) -0.0063(13) -0.0005(11)
C8A 0.0272(14) 0.0269(13) 0.0414(16) -0.0045(12) -0.0079(12) 0.0034(11)
C8B 0.0310(15) 0.0289(13) 0.0418(17) -0.0055(12) -0.0054(12) -0.0024(11)
C8C 0.0308(15) 0.0290(13) 0.0400(16) -0.0044(12) -0.0079(12) 0.0022(11)
C8D 0.0276(15) 0.0316(14) 0.059(2) -0.0095(14) -0.0105(14) -0.0006(11)
C9B 0.0295(15) 0.0313(14) 0.0431(17) -0.0054(12) -0.0075(12) -0.0040(11)
C9D 0.0282(15) 0.0363(15) 0.054(2) -0.0126(14) -0.0056(13) -0.0046(12)
C9A 0.0288(15) 0.0307(14) 0.0406(16) -0.0069(12) -0.0060(12) 0.0030(11)
C9C 0.0300(15) 0.0273(13) 0.0383(16) -0.0034(11) -0.0084(12) 0.0025(11)
C10B 0.0392(18) 0.0395(16) 0.0431(18) -0.0034(13) -0.0107(14) -0.0056(13)
C10C 0.0288(15) 0.0280(13) 0.0408(16) -0.0026(12) -0.0084(12) 0.0022(11)
C10D 0.045(2) 0.0407(17) 0.055(2) -0.0088(15) -0.0060(16) -0.0094(15)
C10A 0.0338(16) 0.0336(15) 0.0421(17) -0.0054(13) -0.0027(13) -0.0009(12)
C11C 0.0319(16) 0.0359(15) 0.0463(18) -0.0023(13) -0.0046(13) -0.0025(12)
C11B 0.044(2) 0.0498(19) 0.0444(19) -0.0094(15) -0.0058(15) -0.0090(15)
C11D 0.052(2) 0.052(2) 0.054(2) -0.0130(17) 0.0001(17) -0.0146(17)
C11A 0.0430(19) 0.0416(17) 0.0408(18) 0.0008(14) -0.0020(14) -0.0006(14)
C12C 0.0371(17) 0.0359(15) 0.0431(18) -0.0039(13) -0.0020(14) 0.0067(13)
C12B 0.045(2) 0.0497(19) 0.048(2) -0.0132(16) 0.0006(16) -0.0100(16)
C12D 0.045(2) 0.052(2) 0.069(3) -0.0215(19) 0.0064(18) -0.0101(17)
C12A 0.0442(19) 0.0454(17) 0.0390(18) -0.0067(14) -0.0084(14) -0.0014(14)
C13A 0.0383(17) 0.0371(15) 0.0420(17) -0.0091(13) -0.0065(13) -0.0013(13)
C13B 0.0367(17) 0.0368(15) 0.0506(19) -0.0118(14) 0.0003(14) -0.0045(13)
C13D 0.0342(18) 0.0433(18) 0.065(2) -0.0183(17) 0.0025(16) -0.0049(14)
C13C 0.048(2) 0.0383(16) 0.0369(17) -0.0068(13) -0.0060(14) 0.0014(14)
C14A 0.0314(15) 0.0298(13) 0.0402(16) -0.0051(12) -0.0053(12) 0.0024(11)
C14C 0.0354(17) 0.0320(14) 0.0432(17) -0.0045(13) -0.0093(13) -0.0006(12)
C14D 0.0305(16) 0.0406(16) 0.055(2) -0.0136(15) -0.0060(14) -0.0057(13)
C14B 0.0309(15) 0.0318(14) 0.0418(17) -0.0090(12) -0.0054(12) -0.0031(11)
C15A 0.0320(15) 0.0301(14) 0.0399(16) -0.0033(12) -0.0111(12) 0.0032(11)
C15B 0.0292(15) 0.0325(14) 0.0411(16) -0.0046(12) -0.0042(12) -0.0048(11)
C15C 0.0341(16) 0.0331(14) 0.0399(17) -0.0091(12) -0.0073(13) 0.0063(12)
C15D 0.0307(16) 0.0359(15) 0.0521(19) -0.0074(14) -0.0046(14) -0.0051(12)
C16D 0.0318(16) 0.0358(15) 0.054(2) -0.0058(14) -0.0073(14) -0.0062(12)
C16A 0.0403(18) 0.0334(14) 0.0415(17) -0.0057(13) -0.0112(14) -0.0006(12)
C16B 0.0309(15) 0.0310(14) 0.0386(16) -0.0039(12) -0.0036(12) -0.0050(11)
C16C 0.0351(16) 0.0338(14) 0.0424(17) -0.0101(13) -0.0114(13) 0.0078(12)
C17B 0.0333(16) 0.0338(15) 0.0469(18) -0.0072(13) -0.0005(13) -0.0061(12)
C17A 0.0409(18) 0.0368(15) 0.0434(18) -0.0088(13) -0.0094(14) 0.0028(13)
C17C 0.044(2) 0.0510(19) 0.052(2) -0.0200(17) -0.0172(16) 0.0071(15)
C17D 0.0409(19) 0.0384(17) 0.061(2) -0.0045(16) -0.0121(16) -0.0047(14)
C18B 0.0444(19) 0.0425(17) 0.0414(18) -0.0107(14) 0.0002(14) -0.0115(14)
C18C 0.059(3) 0.072(3) 0.042(2) -0.0141(19) -0.0168(18) 0.008(2)
C18A 0.0381(18) 0.0394(16) 0.0442(18) -0.0027(14) -0.0041(14) 0.0020(13)
C18D 0.055(2) 0.055(2) 0.053(2) -0.0027(17) -0.0149(18) -0.0155(18)
C19A 0.0299(16) 0.0361(15) 0.0445(18) -0.0026(13) -0.0042(13) 0.0011(12)
C19C 0.055(2) 0.068(2) 0.0368(19) -0.0044(17) -0.0054(17) 0.009(2)
C19B 0.0408(18) 0.0452(17) 0.0402(17) -0.0051(14) -0.0079(14) -0.0127(14)
C19D 0.048(2) 0.0486(19) 0.051(2) -0.0085(16) -0.0020(16) -0.0110(16)
C20C 0.0407(19) 0.0446(17) 0.0400(18) -0.0046(14) -0.0043(14) 0.0049(14)
C20A 0.0289(15) 0.0298(13) 0.0379(16) -0.0021(12) -0.0083(12) 0.0008(11)
C20D 0.0386(18) 0.0397(17) 0.052(2) -0.0078(15) -0.0048(15) -0.0043(14)
C20B 0.0331(16) 0.0370(15) 0.0473(18) -0.0029(13) -0.0079(13) -0.0087(12)
C1 0.094(4) 0.059(3) 0.046(2) 0.0007(19) -0.004(2) 0.016(2)
Cl1 0.1636(18) 0.0629(7) 0.0696(8) -0.0018(6) 0.0001(9) -0.0177(9)
Cl2 0.1171(12) 0.0547(6) 0.0578(7) 0.0003(5) -0.0268(7) 0.0105(6)
Cl3 0.0790(11) 0.1423(17) 0.0540(8) -0.0038(8) -0.0054(7) 0.0128(10)
C2 0.083(4) 0.083(3) 0.079(4) -0.015(3) -0.010(3) -0.019(3)
Cl4A 0.0709(11) 0.0698(8) 0.0616(8) -0.0154(6) -0.0049(6) -0.0209(7)
Cl5 0.1082(12) 0.1143(12) 0.0797(9) -0.0437(8) -0.0094(8) -0.0382(10)
Cl6 0.0810(8) 0.0731(7) 0.0641(7) -0.0128(5) -0.0098(6) -0.0224(6)
C3 0.049(2) 0.080(3) 0.045(2) -0.010(2) -0.0113(17) 0.002(2)
Cl7 0.0479(6) 0.0920(8) 0.0616(6) -0.0159(6) -0.0096(5) -0.0073(5)
Cl8 0.0535(6) 0.0881(8) 0.0512(6) -0.0041(5) -0.0156(5) 0.0003(5)
Cl9 0.0589(7) 0.0882(8) 0.0517(6) -0.0104(5) -0.0102(5) -0.0093(5)
C4 0.059(3) 0.096(3) 0.054(3) -0.005(2) -0.016(2) -0.021(2)
Cl10 0.0558(7) 0.0977(9) 0.0602(7) -0.0021(6) -0.0171(5) -0.0122(6)
Cl11 0.0802(10) 0.1487(15) 0.0740(9) -0.0006(9) 0.0025(7) -0.0428(10)
Cl12 0.1226(14) 0.1021(11) 0.0676(8) -0.0179(7) -0.0285(8) -0.0255(9)

loop_
_atom_type_symbol
_atom_type_description
_atom_type_scat_dispersion_real
_atom_type_scat_dispersion_imag
_atom_type_scat_source
C C 0.0137 0.0070 'International Tables Vol C Tables 4.2.6.8 and 6.1.1.4'
H H 0.0000 0.0000 'International Tables Vol C Tables 4.2.6.8 and 6.1.1.4'
Cl Cl 0.3281 0.5435 'International Tables Vol C Tables 4.2.6.8 and 6.1.1.4'
O O 0.0389 0.0241 'International Tables Vol C Tables 4.2.6.8 and 6.1.1.4'

loop_
_geom_angle_atom_site_label_1
_geom_angle_atom_site_label_2
_geom_angle_atom_site_label_3
_geom_angle
_geom_angle_site_symmetry_1
_geom_angle_site_symmetry_3
C3B O1 C6A 105.6(2) . .
C6B O2 C6C 104.5(2) . .
C6D O3 C3C 104.9(2) . .
C3D O4 C3A 105.1(2) . .
C2D C1D C2C 135.2(3) . .
C2D C1D C6D 119.2(3) . .
C6D C1D C2C 105.6(3) . .
C2C C1C C1B 135.3(3) . .
C2C C1C C6C 118.9(3) . .
C6C C1C C1B 105.9(3) . .
C2A C1A C2B 136.1(3) . .
C2A C1A C6A 117.7(3) . .
C6A C1A C2B 106.2(3) . .
C2B C1B C1C 135.6(3) . .
C2B C1B C6B 118.7(3) . .
C6B C1B C1C 105.7(2) . .
C1B C2B C1A 133.9(3) . .
C1B C2B C3B 119.5(3) . .
C3B C2B C1A 106.5(3) . .
C1A C2A C2D 133.7(3) . .
C1A C2A C3A 119.6(3) . .
C3A C2A C2D 106.6(3) . .
C1D C2D C2A 135.5(3) . .
C1D C2D C3D 119.3(3) . .
C3D C2D C2A 105.2(2) . .
C1C C2C C1D 134.5(3) . .
C1C C2C C3C 119.4(3) . .
C3C C2C C1D 106.0(3) . .
O3 C3C C2C 111.7(3) . .
O3 C3C C4C 126.5(3) . .
C4C C3C C2C 121.8(3) . .
O4 C3A C2A 111.3(3) . .
O4 C3A C4A 126.4(3) . .
C4A C3A C2A 122.3(3) . .
O4 C3D C2D 111.8(3) . .
C4D C3D O4 126.4(3) . .
C4D C3D C2D 121.8(3) . .
O1 C3B C2B 111.2(3) . .
C4B C3B O1 126.9(3) . .
C4B C3B C2B 122.0(3) . .
C3D C4D C5D 119.1(3) . .
C3D C4D C7D 128.5(3) . .
C5D C4D C7D 112.3(3) . .
C3A C4A C5A 118.4(3) . .
C3A C4A C7A 128.3(3) . .
C5A C4A C7A 113.3(3) . .
C3C C4C C5C 119.0(3) . .
C3C C4C C7C 128.6(3) . .
C5C C4C C7C 112.4(3) . .
C3B C4B C5B 118.6(3) . .
C3B C4B C7B 129.0(3) . .
C5B C4B C7B 112.4(3) . .
C4A C5A C8A 112.8(2) . .
C6A C5A C4A 118.9(3) . .
C6A C5A C8A 128.2(3) . .
C4D C5D C8D 113.6(3) . .
C6D C5D C4D 118.6(3) . .
C6D C5D C8D 127.7(3) . .
C4C C5C C8C 113.5(3) . .
C6C C5C C4C 118.4(3) . .
C6C C5C C8C 128.2(3) . .
C4B C5B C8B 114.0(3) . .
C6B C5B C4B 119.5(3) . .
C6B C5B C8B 126.5(3) . .
O2 C6B C1B 112.1(3) . .
C5B C6B O2 126.3(3) . .
C5B C6B C1B 121.7(3) . .
O1 C6A C1A 110.5(2) . .
C5A C6A O1 126.4(3) . .
C5A C6A C1A 123.0(3) . .
O3 C6D C1D 111.8(3) . .
O3 C6D C5D 126.3(3) . .
C5D C6D C1D 121.9(3) . .
O2 C6C C1C 111.8(3) . .
C5C C6C O2 125.7(3) . .
C5C C6C C1C 122.5(3) . .
C4A C7A H7A 113.2 . .
C9A C7A C4A 105.2(2) . .
C9A C7A H7A 113.2 . .
C9A C7A C15A 105.7(2) . .
C15A C7A C4A 105.6(3) . .
C15A C7A H7A 113.2 . .
C4B C7B H7B 113.1 . .
C14B C7B C4B 105.2(3) . .
C14B C7B H7B 113.1 . .
C15B C7B C4B 104.9(2) . .
C15B C7B H7B 113.1 . .
C15B C7B C14B 106.7(2) . .
C4C C7C H7C 113.1 . .
C4C C7C C10C 105.4(2) . .
C10C C7C H7C 113.1 . .
C16C C7C C4C 105.8(3) . .
C16C C7C H7C 113.1 . .
C16C C7C C10C 105.5(2) . .
C4D C7D H7D 113.0 . .
C4D C7D C9D 104.0(3) . .
C4D C7D C15D 106.2(3) . .
C9D C7D H7D 113.0 . .
C9D C7D C15D 107.0(3) . .
C15D C7D H7D 113.0 . .
C5A C8A H8A 113.0 . .
C5A C8A C14A 105.5(3) . .
C5A C8A C20A 105.9(2) . .
C14A C8A H8A 113.0 . .
C20A C8A H8A 113.0 . .
C20A C8A C14A 105.6(2) . .
C5B C8B H8B 113.4 . .
C5B C8B C9B 104.2(2) . .
C5B C8B C16B 104.6(3) . .
C9B C8B H8B 113.4 . .
C16B C8B H8B 113.4 . .
C16B C8B C9B 107.0(2) . .
C5C C8C H8C 112.9 . .
C5C C8C C9C 105.7(3) . .
C9C C8C H8C 112.9 . .
C15C C8C C5C 105.3(3) . .
C15C C8C H8C 112.9 . .
C15C C8C C9C 106.4(2) . .
C5D C8D H8D 113.1 . .
C5D C8D C16D 105.5(3) . .
C14D C8D C5D 104.8(3) . .
C14D C8D H8D 113.1 . .
C14D C8D C16D 106.6(3) . .
C16D C8D H8D 113.1 . .
C10B C9B C8B 125.8(3) . .
C10B C9B C14B 121.0(3) . .
C14B C9B C8B 113.1(3) . .
C10D C9D C7D 126.2(3) . .
C10D C9D C14D 120.7(3) . .
C14D C9D C7D 113.0(3) . .
C10A C9A C7A 126.9(3) . .
C10A C9A C14A 119.8(3) . .
C14A C9A C7A 113.3(3) . .
C10C C9C C8C 113.1(3) . .
C14C C9C C8C 126.8(3) . .
C14C C9C C10C 120.1(3) . .
C9B C10B H10B 120.2 . .
C9B C10B C11B 119.6(3) . .
C11B C10B H10B 120.2 . .
C9C C10C C7C 113.1(3) . .
C11C C10C C7C 126.3(3) . .
C11C C10C C9C 120.5(3) . .
C9D C10D H10D 120.2 . .
C9D C10D C11D 119.6(4) . .
C11D C10D H10D 120.2 . .
C9A C10A H10A 120.2 . .
C9A C10A C11A 119.5(3) . .
C11A C10A H10A 120.2 . .
C10C C11C H11C 120.2 . .
C10C C11C C12C 119.7(3) . .
C12C C11C H11C 120.2 . .
C10B C11B H11B 120.0 . .
C12B C11B C10B 120.1(4) . .
C12B C11B H11B 120.0 . .
C10D C11D H11D 119.9 . .
C10D C11D C12D 120.2(4) . .
C12D C11D H11D 119.9 . .
C10A C11A H11A 119.7 . .
C12A C11A C10A 120.7(3) . .
C12A C11A H11A 119.7 . .
C11C C12C H12C 120.0 . .
C13C C12C C11C 120.0(3) . .
C13C C12C H12C 120.0 . .
C11B C12B H12B 119.7 . .
C11B C12B C13B 120.6(3) . .
C13B C12B H12B 119.7 . .
C11D C12D H12D 119.9 . .
C11D C12D C13D 120.1(4) . .
C13D C12D H12D 119.9 . .
C11A C12A H12A 119.8 . .
C11A C12A C13A 120.3(3) . .
C13A C12A H12A 119.8 . .
C12A C13A H13A 120.5 . .
C14A C13A C12A 119.0(3) . .
C14A C13A H13A 120.5 . .
C12B C13B H13B 120.4 . .
C14B C13B C12B 119.3(3) . .
C14B C13B H13B 120.4 . .
C12D C13D H13D 120.4 . .
C14D C13D C12D 119.2(4) . .
C14D C13D H13D 120.4 . .
C12C C13C H13C 119.7 . .
C12C C13C C14C 120.6(3) . .
C14C C13C H13C 119.7 . .
C9A C14A C8A 113.1(3) . .
C13A C14A C8A 126.3(3) . .
C13A C14A C9A 120.6(3) . .
C9C C14C C13C 119.0(3) . .
C9C C14C H14C 120.5 . .
C13C C14C H14C 120.5 . .
C9D C14D C8D 113.0(3) . .
C13D C14D C8D 126.9(3) . .
C13D C14D C9D 120.0(4) . .
C9B C14B C7B 113.3(3) . .
C13B C14B C7B 127.2(3) . .
C13B C14B C9B 119.5(3) . .
C16A C15A C7A 127.1(3) . .
C16A C15A C20A 119.8(3) . .
C20A C15A C7A 113.1(3) . .
C16B C15B C7B 113.5(3) . .
C20B C15B C7B 126.3(3) . .
C20B C15B C16B 120.2(3) . .
C16C C15C C8C 112.3(3) . .
C20C C15C C8C 127.3(3) . .
C20C C15C C16C 120.4(3) . .
C16D C15D C7D 113.0(3) . .
C20D C15D C7D 126.7(3) . .
C20D C15D C16D 120.3(3) . .
C15D C16D C8D 113.2(3) . .
C17D C16D C8D 126.2(3) . .
C17D C16D C15D 120.6(3) . .
C15A C16A H16A 120.3 . .
C15A C16A C17A 119.4(3) . .
C17A C16A H16A 120.3 . .
C15B C16B C8B 113.1(3) . .
C17B C16B C8B 126.5(3) . .
C17B C16B C15B 120.3(3) . .
C15C C16C C7C 113.8(3) . .
C17C C16C C7C 126.2(3) . .
C17C C16C C15C 120.0(4) . .
C16B C17B H17B 120.4 . .
C16B C17B C18B 119.3(3) . .
C18B C17B H17B 120.4 . .
C16A C17A H17A 119.8 . .
C18A C17A C16A 120.4(3) . .
C18A C17A H17A 119.8 . .
C16C C17C H17C 120.5 . .
C16C C17C C18C 119.0(4) . .
C18C C17C H17C 120.5 . .
C16D C17D H17D 120.1 . .
C16D C17D C18D 119.7(3) . .
C18D C17D H17D 120.1 . .
C17B C18B H18B 119.8 . .
C19B C18B C17B 120.4(3) . .
C19B C18B H18B 119.8 . .
C17C C18C H18C 119.5 . .
C19C C18C C17C 120.9(4) . .
C19C C18C H18C 119.5 . .
C17A C18A H18A 119.8 . .
C17A C18A C19A 120.4(3) . .
C19A C18A H18A 119.8 . .
C17D C18D H18D 120.0 . .
C19D C18D C17D 119.9(4) . .
C19D C18D H18D 120.0 . .
C18A C19A H19A 120.2 . .
C18A C19A C20A 119.6(3) . .
C20A C19A H19A 120.2 . .
C18C C19C H19C 119.8 . .
C18C C19C C20C 120.5(4) . .
C20C C19C H19C 119.8 . .
C18B C19B H19B 119.6 . .
C18B C19B C20B 120.8(3) . .
C20B C19B H19B 119.6 . .
C18D C19D H19D 119.8 . .
C18D C19D C20D 120.4(4) . .
C20D C19D H19D 119.8 . .
C15C C20C C19C 119.2(4) . .
C15C C20C H20C 120.4 . .
C19C C20C H20C 120.4 . .
C15A C20A C8A 113.1(3) . .
C19A C20A C8A 126.4(3) . .
C19A C20A C15A 120.5(3) . .
C15D C20D C19D 119.1(3) . .
C15D C20D H20D 120.5 . .
C19D C20D H20D 120.5 . .
C15B C20B C19B 119.1(3) . .
C15B C20B H20B 120.5 . .
C19B C20B H20B 120.5 . .
Cl1 C1 H1 108.8 . .
Cl2 C1 H1 108.8 . .
Cl2 C1 Cl1 108.9(3) . .
Cl3 C1 H1 108.8 . .
Cl3 C1 Cl1 111.1(3) . .
Cl3 C1 Cl2 110.2(3) . .
Cl3B C1 Cl2 137.2(10) . .
Cl4A C2 H2 106.4 . .
Cl4A C2 Cl5 113.7(3) . .
Cl4A C2 Cl6 112.9(3) . .
Cl4B C2 Cl5 127.0(9) . .
Cl4B C2 Cl6 121.1(9) . .
Cl5 C2 H2 106.4 . .
Cl5 C2 Cl6 110.5(3) . .
Cl6 C2 H2 106.4 . .
Cl7 C3 H3 108.6 . .
Cl7 C3 Cl8 110.5(3) . .
Cl7 C3 Cl9 110.3(2) . .
Cl8 C3 H3 108.6 . .
Cl8 C3 Cl9 110.1(2) . .
Cl9 C3 H3 108.6 . .
Cl10 C4 H4 108.5 . .
Cl11 C4 H4 108.5 . .
Cl11 C4 Cl10 110.4(3) . .
Cl12 C4 H4 108.5 . .
Cl12 C4 Cl10 110.2(3) . .
Cl12 C4 Cl11 110.7(3) . .

loop_
_geom_bond_atom_site_label_1
_geom_bond_atom_site_label_2
_geom_bond_distance
_geom_bond_site_symmetry_2
O1 C3B 1.389(3) .
O1 C6A 1.398(4) .
O2 C6B 1.389(3) .
O2 C6C 1.393(4) .
O3 C3C 1.387(4) .
O3 C6D 1.385(3) .
O4 C3A 1.392(4) .
O4 C3D 1.391(3) .
C1D C2D 1.385(4) .
C1D C2C 1.435(4) .
C1D C6D 1.401(4) .
C1C C1B 1.438(4) .
C1C C2C 1.379(4) .
C1C C6C 1.401(4) .
C1A C2B 1.432(4) .
C1A C2A 1.393(4) .
C1A C6A 1.407(4) .
C1B C2B 1.388(4) .
C1B C6B 1.400(4) .
C2B C3B 1.396(4) .
C2A C2D 1.445(4) .
C2A C3A 1.394(4) .
C2D C3D 1.401(4) .
C2C C3C 1.398(4) .
C3C C4C 1.393(4) .
C3A C4A 1.393(4) .
C3D C4D 1.388(4) .
C3B C4B 1.385(4) .
C4D C5D 1.410(4) .
C4D C7D 1.527(4) .
C4A C5A 1.407(4) .
C4A C7A 1.532(4) .
C4C C5C 1.407(5) .
C4C C7C 1.525(4) .
C4B C5B 1.402(4) .
C4B C7B 1.532(4) .
C5A C6A 1.380(4) .
C5A C8A 1.518(4) .
C5D C6D 1.394(5) .
C5D C8D 1.527(4) .
C5C C6C 1.385(4) .
C5C C8C 1.521(4) .
C5B C6B 1.388(4) .
C5B C8B 1.523(4) .
C7A H7A 1.0000 .
C7A C9A 1.521(4) .
C7A C15A 1.524(4) .
C7B H7B 1.0000 .
C7B C14B 1.526(5) .
C7B C15B 1.519(4) .
C7C H7C 1.0000 .
C7C C10C 1.528(4) .
C7C C16C 1.519(5) .
C7D H7D 1.0000 .
C7D C9D 1.528(5) .
C7D C15D 1.538(5) .
C8A H8A 1.0000 .
C8A C14A 1.529(5) .
C8A C20A 1.527(4) .
C8B H8B 1.0000 .
C8B C9B 1.531(4) .
C8B C16B 1.530(5) .
C8C H8C 1.0000 .
C8C C9C 1.523(4) .
C8C C15C 1.520(5) .
C8D H8D 1.0000 .
C8D C14D 1.522(5) .
C8D C16D 1.529(5) .
C9B C10B 1.385(5) .
C9B C14B 1.401(4) .
C9D C10D 1.371(5) .
C9D C14D 1.407(5) .
C9A C10A 1.386(5) .
C9A C14A 1.401(5) .
C9C C10C 1.397(4) .
C9C C14C 1.392(4) .
C10B H10B 0.9500 .
C10B C11B 1.389(5) .
C10C C11C 1.383(5) .
C10D H10D 0.9500 .
C10D C11D 1.394(6) .
C10A H10A 0.9500 .
C10A C11A 1.393(5) .
C11C H11C 0.9500 .
C11C C12C 1.391(5) .
C11B H11B 0.9500 .
C11B C12B 1.389(5) .
C11D H11D 0.9500 .
C11D C12D 1.397(6) .
C11A H11A 0.9500 .
C11A C12A 1.371(6) .
C12C H12C 0.9500 .
C12C C13C 1.390(6) .
C12B H12B 0.9500 .
C12B C13B 1.403(5) .
C12D H12D 0.9500 .
C12D C13D 1.400(6) .
C12A H12A 0.9500 .
C12A C13A 1.408(5) .
C13A H13A 0.9500 .
C13A C14A 1.379(5) .
C13B H13B 0.9500 .
C13B C14B 1.394(5) .
C13D H13D 0.9500 .
C13D C14D 1.389(5) .
C13C H13C 0.9500 .
C13C C14C 1.398(5) .
C14C H14C 0.9500 .
C15A C16A 1.384(4) .
C15A C20A 1.405(5) .
C15B C16B 1.401(4) .
C15B C20B 1.385(5) .
C15C C16C 1.405(5) .
C15C C20C 1.374(5) .
C15D C16D 1.397(5) .
C15D C20D 1.380(5) .
C16D C17D 1.375(5) .
C16A H16A 0.9500 .
C16A C17A 1.405(5) .
C16B C17B 1.389(4) .
C16C C17C 1.385(5) .
C17B H17B 0.9500 .
C17B C18B 1.392(5) .
C17A H17A 0.9500 .
C17A C18A 1.384(5) .
C17C H17C 0.9500 .
C17C C18C 1.401(7) .
C17D H17D 0.9500 .
C17D C18D 1.398(6) .
C18B H18B 0.9500 .
C18B C19B 1.380(5) .
C18C H18C 0.9500 .
C18C C19C 1.360(7) .
C18A H18A 0.9500 .
C18A C19A 1.386(5) .
C18D H18D 0.9500 .
C18D C19D 1.384(6) .
C19A H19A 0.9500 .
C19A C20A 1.386(5) .
C19C H19C 0.9500 .
C19C C20C 1.407(6) .
C19B H19B 0.9500 .
C19B C20B 1.398(5) .
C19D H19D 0.9500 .
C19D C20D 1.408(6) .
C20C H20C 0.9500 .
C20D H20D 0.9500 .
C20B H20B 0.9500 .
C1 H1 1.0000 .
C1 Cl1 1.759(6) .
C1 Cl2 1.751(4) .
C1 Cl3 1.750(6) .
C1 Cl3B 1.49(2) .
C2 H2 1.0000 .
C2 Cl4A 1.722(6) .
C2 Cl4B 1.49(2) .
C2 Cl5 1.737(5) .
C2 Cl6 1.753(6) .
C3 H3 1.0000 .
C3 Cl7 1.758(5) .
C3 Cl8 1.768(4) .
C3 Cl9 1.777(5) .
C4 H4 1.0000 .
C4 Cl10 1.771(6) .
C4 Cl11 1.760(5) .
C4 Cl12 1.751(6) .

loop_
_geom_hbond_atom_site_label_D
_geom_hbond_atom_site_label_H
_geom_hbond_atom_site_label_A
_geom_hbond_distance_DH
_geom_hbond_distance_HA
_geom_hbond_distance_DA
_geom_hbond_angle_DHA
_geom_hbond_site_symmetry_A
_geom_hbond_publ_flag
C1 H1 Cl2 1.00 2.92 3.572(5) 123.6 2_567 yes
C3 H3 Cl10 1.00 2.87 3.532(5) 124.6 2_656 yes
C4 H4 Cl9 1.00 2.84 3.506(5) 125.0 . yes

loop_
_geom_torsion_atom_site_label_1
_geom_torsion_atom_site_label_2
_geom_torsion_atom_site_label_3
_geom_torsion_atom_site_label_4
_geom_torsion
_geom_torsion_site_symmetry_1
_geom_torsion_site_symmetry_2
_geom_torsion_site_symmetry_3
_geom_torsion_site_symmetry_4
O1 C3B C4B C5B 178.5(3) . . . .
O1 C3B C4B C7B -0.4(5) . . . .
O3 C3C C4C C5C 179.4(3) . . . .
O3 C3C C4C C7C -0.9(6) . . . .
O4 C3A C4A C5A -179.2(3) . . . .
O4 C3A C4A C7A 0.1(5) . . . .
O4 C3D C4D C5D -177.6(3) . . . .
O4 C3D C4D C7D -1.4(6) . . . .
C1D C2D C3D O4 -180.0(3) . . . .
C1D C2D C3D C4D 0.2(5) . . . .
C1D C2C C3C O3 -0.6(4) . . . .
C1D C2C C3C C4C 178.5(3) . . . .
C1C C1B C2B C1A -2.2(6) . . . .
C1C C1B C2B C3B -179.4(3) . . . .
C1C C1B C6B O2 -0.6(3) . . . .
C1C C1B C6B C5B 178.9(3) . . . .
C1C C2C C3C O3 -178.0(3) . . . .
C1C C2C C3C C4C 1.1(5) . . . .
C1A C2B C3B O1 1.3(4) . . . .
C1A C2B C3B C4B -177.7(3) . . . .
C1A C2A C2D C1D 3.7(7) . . . .
C1A C2A C2D C3D -176.6(4) . . . .
C1A C2A C3A O4 177.4(3) . . . .
C1A C2A C3A C4A -1.6(5) . . . .
C1B C1C C2C C1D 2.8(7) . . . .
C1B C1C C2C C3C 179.3(3) . . . .
C1B C1C C6C O2 -0.6(4) . . . .
C1B C1C C6C C5C 179.2(3) . . . .
C1B C2B C3B O1 179.2(3) . . . .
C1B C2B C3B C4B 0.2(5) . . . .
C2B C1A C2A C2D -2.3(7) . . . .
C2B C1A C2A C3A -177.8(3) . . . .
C2B C1A C6A O1 1.0(3) . . . .
C2B C1A C6A C5A 179.9(3) . . . .
C2B C1B C6B O2 178.2(3) . . . .
C2B C1B C6B C5B -2.3(5) . . . .
C2B C3B C4B C5B -2.6(5) . . . .
C2B C3B C4B C7B 178.5(3) . . . .
C2A C1A C2B C1B 0.6(7) . . . .
C2A C1A C2B C3B 178.0(4) . . . .
C2A C1A C6A O1 -178.5(3) . . . .
C2A C1A C6A C5A 0.4(5) . . . .
C2A C2D C3D O4 0.3(4) . . . .
C2A C2D C3D C4D -179.6(3) . . . .
C2A C3A C4A C5A -0.4(5) . . . .
C2A C3A C4A C7A 178.9(3) . . . .
C2D C1D C2C C1C -4.7(7) . . . .
C2D C1D C2C C3C 178.4(4) . . . .
C2D C1D C6D O3 -178.5(3) . . . .
C2D C1D C6D C5D 0.8(5) . . . .
C2D C2A C3A O4 0.8(4) . . . .
C2D C2A C3A C4A -178.2(3) . . . .
C2D C3D C4D C5D 2.2(5) . . . .
C2D C3D C4D C7D 178.4(3) . . . .
C2C C1D C2D C2A 0.2(7) . . . .
C2C C1D C2D C3D -179.5(3) . . . .
C2C C1D C6D O3 -0.1(4) . . . .
C2C C1D C6D C5D 179.1(3) . . . .
C2C C1C C1B C2B 1.9(7) . . . .
C2C C1C C1B C6B -179.7(4) . . . .
C2C C1C C6C O2 179.7(3) . . . .
C2C C1C C6C C5C -0.4(5) . . . .
C2C C3C C4C C5C 0.4(5) . . . .
C2C C3C C4C C7C -179.9(3) . . . .
C3C O3 C6D C1D -0.3(4) . . . .
C3C O3 C6D C5D -179.5(3) . . . .
C3C C4C C5C C6C -1.9(5) . . . .
C3C C4C C5C C8C 177.7(3) . . . .
C3C C4C C7C C10C -122.5(4) . . . .
C3C C4C C7C C16C 126.0(4) . . . .
C3A O4 C3D C2D 0.2(3) . . . .
C3A O4 C3D C4D -180.0(3) . . . .
C3A C2A C2D C1D 179.7(4) . . . .
C3A C2A C2D C3D -0.6(4) . . . .
C3A C4A C5A C6A 2.3(5) . . . .
C3A C4A C5A C8A -179.8(3) . . . .
C3A C4A C7A C9A 124.3(3) . . . .
C3A C4A C7A C15A -124.2(3) . . . .
C3D O4 C3A C2A -0.6(3) . . . .
C3D O4 C3A C4A 178.3(3) . . . .
C3D C4D C5D C6D -3.1(5) . . . .
C3D C4D C5D C8D 175.4(3) . . . .
C3D C4D C7D C9D -118.4(4) . . . .
C3D C4D C7D C15D 128.9(4) . . . .
C3B O1 C6A C1A -0.3(3) . . . .
C3B O1 C6A C5A -179.1(3) . . . .
C3B C4B C5B C6B 2.6(5) . . . .
C3B C4B C5B C8B -177.8(3) . . . .
C3B C4B C7B C14B -125.7(3) . . . .
C3B C4B C7B C15B 121.9(3) . . . .
C4D C5D C6D O3 -179.2(3) . . . .
C4D C5D C6D C1D 1.7(5) . . . .
C4D C5D C8D C14D -55.7(4) . . . .
C4D C5D C8D C16D 56.7(4) . . . .
C4D C7D C9D C10D 118.0(4) . . . .
C4D C7D C9D C14D -58.2(3) . . . .
C4D C7D C15D C16D 56.1(4) . . . .
C4D C7D C15D C20D -123.3(4) . . . .
C4A C5A C6A O1 176.4(3) . . . .
C4A C5A C6A C1A -2.4(5) . . . .
C4A C5A C8A C14A 55.4(3) . . . .
C4A C5A C8A C20A -56.2(3) . . . .
C4A C7A C9A C10A -126.4(3) . . . .
C4A C7A C9A C14A 55.2(3) . . . .
C4A C7A C15A C16A 125.5(3) . . . .
C4A C7A C15A C20A -55.6(3) . . . .
C4C C5C C6C O2 -178.2(3) . . . .
C4C C5C C6C C1C 1.9(5) . . . .
C4C C5C C8C C9C -54.7(4) . . . .
C4C C5C C8C C15C 57.8(4) . . . .
C4C C7C C10C C9C -55.7(3) . . . .
C4C C7C C10C C11C 125.0(3) . . . .
C4C C7C C16C C15C 56.1(3) . . . .
C4C C7C C16C C17C -124.5(3) . . . .
C4B C5B C6B O2 179.3(3) . . . .
C4B C5B C6B C1B -0.2(5) . . . .
C4B C5B C8B C9B -57.1(3) . . . .
C4B C5B C8B C16B 55.1(3) . . . .
C4B C7B C14B C9B -56.2(3) . . . .
C4B C7B C14B C13B 123.3(3) . . . .
C4B C7B C15B C16B 55.8(3) . . . .
C4B C7B C15B C20B -122.2(3) . . . .
C5A C4A C7A C9A -56.4(3) . . . .
C5A C4A C7A C15A 55.1(3) . . . .
C5A C8A C14A C9A -56.8(3) . . . .
C5A C8A C14A C13A 124.9(3) . . . .
C5A C8A C20A C15A 55.8(3) . . . .
C5A C8A C20A C19A -125.2(3) . . . .
C5D C4D C7D C9D 57.9(4) . . . .
C5D C4D C7D C15D -54.8(4) . . . .
C5D C8D C14D C9D 55.5(3) . . . .
C5D C8D C14D C13D -120.9(4) . . . .
C5D C8D C16D C15D -55.5(4) . . . .
C5D C8D C16D C17D 123.5(4) . . . .
C5C C4C C7C C10C 57.2(4) . . . .
C5C C4C C7C C16C -54.3(3) . . . .
C5C C8C C9C C10C 56.4(3) . . . .
C5C C8C C9C C14C -126.1(3) . . . .
C5C C8C C15C C16C -56.1(3) . . . .
C5C C8C C15C C20C 125.2(3) . . . .
C5B C4B C7B C14B 55.4(3) . . . .
C5B C4B C7B C15B -57.0(3) . . . .
C5B C8B C9B C10B -120.9(3) . . . .
C5B C8B C9B C14B 56.3(3) . . . .
C5B C8B C16B C15B -56.4(3) . . . .
C5B C8B C16B C17B 120.0(3) . . . .
C6B O2 C6C C1C 0.3(3) . . . .
C6B O2 C6C C5C -179.6(3) . . . .
C6B C1B C2B C1A 179.4(3) . . . .
C6B C1B C2B C3B 2.3(5) . . . .
C6B C5B C8B C9B 122.5(3) . . . .
C6B C5B C8B C16B -125.3(3) . . . .
C6A O1 C3B C2B -0.7(3) . . . .
C6A O1 C3B C4B 178.3(3) . . . .
C6A C1A C2B C1B -178.8(3) . . . .
C6A C1A C2B C3B -1.4(3) . . . .
C6A C1A C2A C2D 177.1(3) . . . .
C6A C1A C2A C3A 1.6(5) . . . .
C6A C5A C8A C14A -127.0(3) . . . .
C6A C5A C8A C20A 121.4(3) . . . .
C6D O3 C3C C2C 0.6(3) . . . .
C6D O3 C3C C4C -178.6(3) . . . .
C6D C1D C2D C2A 178.0(4) . . . .
C6D C1D C2D C3D -1.7(5) . . . .
C6D C1D C2C C1C 177.3(4) . . . .
C6D C1D C2C C3C 0.4(4) . . . .
C6D C5D C8D C14D 122.6(4) . . . .
C6D C5D C8D C16D -125.0(4) . . . .
C6C O2 C6B C1B 0.2(3) . . . .
C6C O2 C6B C5B -179.3(3) . . . .
C6C C1C C1B C2B -177.7(3) . . . .
C6C C1C C1B C6B 0.7(3) . . . .
C6C C1C C2C C1D -177.6(3) . . . .
C6C C1C C2C C3C -1.1(5) . . . .
C6C C5C C8C C9C 124.9(3) . . . .
C6C C5C C8C C15C -122.7(4) . . . .
C7A C4A C5A C6A -177.1(3) . . . .
C7A C4A C5A C8A 0.8(4) . . . .
C7A C9A C10A C11A -178.5(3) . . . .
C7A C9A C14A C8A 0.8(4) . . . .
C7A C9A C14A C13A 179.2(3) . . . .
C7A C15A C16A C17A 178.8(3) . . . .
C7A C15A C20A C8A 0.5(4) . . . .
C7A C15A C20A C19A -178.6(3) . . . .
C7B C4B C5B C6B -178.3(3) . . . .
C7B C4B C5B C8B 1.3(4) . . . .
C7B C15B C16B C8B 1.0(4) . . . .
C7B C15B C16B C17B -175.6(3) . . . .
C7B C15B C20B C19B 175.5(3) . . . .
C7C C4C C5C C6C 178.4(3) . . . .
C7C C4C C5C C8C -2.0(4) . . . .
C7C C10C C11C C12C 179.0(3) . . . .
C7C C16C C17C C18C -178.3(3) . . . .
C7D C4D C5D C6D -179.8(3) . . . .
C7D C4D C5D C8D -1.4(4) . . . .
C7D C9D C10D C11D -174.6(3) . . . .
C7D C9D C14D C8D 1.2(4) . . . .
C7D C9D C14D C13D 177.9(3) . . . .
C7D C15D C16D C8D -0.3(4) . . . .
C7D C15D C16D C17D -179.4(3) . . . .
C7D C15D C20D C19D 178.4(3) . . . .
C8A C5A C6A O1 -1.1(5) . . . .
C8A C5A C6A C1A -179.8(3) . . . .
C8B C5B C6B O2 -0.2(5) . . . .
C8B C5B C6B C1B -179.7(3) . . . .
C8B C9B C10B C11B 177.5(3) . . . .
C8B C9B C14B C7B -0.1(4) . . . .
C8B C9B C14B C13B -179.7(3) . . . .
C8B C16B C17B C18B -176.9(3) . . . .
C8C C5C C6C O2 2.3(5) . . . .
C8C C5C C6C C1C -177.6(3) . . . .
C8C C9C C10C C7C -1.1(4) . . . .
C8C C9C C10C C11C 178.3(3) . . . .
C8C C9C C14C C13C -177.8(3) . . . .
C8C C15C C16C C7C -0.3(4) . . . .
C8C C15C C16C C17C -179.7(3) . . . .
C8C C15C C20C C19C 178.6(3) . . . .
C8D C5D C6D O3 2.5(6) . . . .
C8D C5D C6D C1D -176.6(3) . . . .
C8D C16D C17D C18D -178.4(4) . . . .
C9B C8B C16B C15B 53.8(3) . . . .
C9B C8B C16B C17B -129.8(3) . . . .
C9B C10B C11B C12B 1.7(5) . . . .
C9D C7D C15D C16D -54.5(4) . . . .
C9D C7D C15D C20D 126.1(4) . . . .
C9D C10D C11D C12D -3.0(6) . . . .
C9A C7A C15A C16A -123.3(3) . . . .
C9A C7A C15A C20A 55.5(3) . . . .
C9A C10A C11A C12A -0.2(5) . . . .
C9C C8C C15C C16C 55.8(3) . . . .
C9C C8C C15C C20C -122.8(3) . . . .
C9C C10C C11C C12C -0.3(5) . . . .
C10B C9B C14B C7B 177.2(3) . . . .
C10B C9B C14B C13B -2.3(5) . . . .
C10B C11B C12B C13B -2.0(5) . . . .
C10C C7C C16C C15C -55.4(3) . . . .
C10C C7C C16C C17C 124.0(3) . . . .
C10C C9C C14C C13C -0.5(5) . . . .
C10C C11C C12C C13C -0.1(5) . . . .
C10D C9D C14D C8D -175.3(3) . . . .
C10D C9D C14D C13D 1.4(5) . . . .
C10D C11D C12D C13D 1.8(6) . . . .
C10A C9A C14A C8A -177.8(3) . . . .
C10A C9A C14A C13A 0.6(5) . . . .
C10A C11A C12A C13A 0.1(5) . . . .
C11C C12C C13C C14C 0.2(5) . . . .
C11B C12B C13B C14B 0.1(5) . . . .
C11D C12D C13D C14D 1.0(6) . . . .
C11A C12A C13A C14A 0.4(5) . . . .
C12C C13C C14C C9C 0.1(5) . . . .
C12B C13B C14B C7B -177.5(3) . . . .
C12B C13B C14B C9B 2.0(5) . . . .
C12D C13D C14D C8D 173.6(3) . . . .
C12D C13D C14D C9D -2.6(5) . . . .
C12A C13A C14A C8A 177.4(3) . . . .
C12A C13A C14A C9A -0.8(5) . . . .
C14A C8A C20A C15A -55.8(3) . . . .
C14A C8A C20A C19A 123.2(3) . . . .
C14A C9A C10A C11A -0.1(5) . . . .
C14C C9C C10C C7C -178.8(3) . . . .
C14C C9C C10C C11C 0.6(5) . . . .
C14D C8D C16D C15D 55.6(4) . . . .
C14D C8D C16D C17D -125.4(4) . . . .
C14D C9D C10D C11D 1.4(5) . . . .
C14B C7B C15B C16B -55.4(3) . . . .
C14B C7B C15B C20B 126.5(3) . . . .
C14B C9B C10B C11B 0.5(5) . . . .
C15A C7A C9A C10A 122.2(3) . . . .
C15A C7A C9A C14A -56.3(3) . . . .
C15A C16A C17A C18A -0.2(5) . . . .
C15B C7B C14B C9B 54.9(3) . . . .
C15B C7B C14B C13B -125.6(3) . . . .
C15B C16B C17B C18B -0.8(5) . . . .
C15C C8C C9C C10C -55.2(3) . . . .
C15C C8C C9C C14C 122.2(3) . . . .
C15C C16C C17C C18C 1.1(5) . . . .
C15D C7D C9D C10D -129.8(3) . . . .
C15D C7D C9D C14D 53.9(3) . . . .
C15D C16D C17D C18D 0.6(6) . . . .
C16D C8D C14D C9D -56.0(3) . . . .
C16D C8D C14D C13D 127.6(4) . . . .
C16D C15D C20D C19D -1.0(5) . . . .
C16D C17D C18D C19D -0.3(6) . . . .
C16A C15A C20A C8A 179.5(3) . . . .
C16A C15A C20A C19A 0.4(5) . . . .
C16A C17A C18A C19A 0.1(5) . . . .
C16B C8B C9B C10B 128.6(3) . . . .
C16B C8B C9B C14B -54.2(3) . . . .
C16B C15B C20B C19B -2.5(5) . . . .
C16B C17B C18B C19B -1.0(5) . . . .
C16C C7C C10C C9C 56.0(3) . . . .
C16C C7C C10C C11C -123.3(3) . . . .
C16C C15C C20C C19C 0.0(5) . . . .
C16C C17C C18C C19C -0.4(6) . . . .
C17B C18B C19B C20B 1.0(5) . . . .
C17A C18A C19A C20A 0.4(5) . . . .
C17C C18C C19C C20C -0.5(6) . . . .
C17D C18D C19D C20D -0.7(6) . . . .
C18B C19B C20B C15B 0.7(5) . . . .
C18C C19C C20C C15C 0.7(6) . . . .
C18A C19A C20A C8A -179.5(3) . . . .
C18A C19A C20A C15A -0.6(5) . . . .
C18D C19D C20D C15D 1.3(6) . . . .
C20C C15C C16C C7C 178.5(3) . . . .
C20C C15C C16C C17C -0.9(5) . . . .
C20A C8A C14A C9A 55.1(3) . . . .
C20A C8A C14A C13A -123.2(3) . . . .
C20A C15A C16A C17A 0.0(5) . . . .
C20D C15D C16D C8D 179.1(3) . . . .
C20D C15D C16D C17D 0.0(5) . . . .
C20B C15B C16B C8B 179.2(3) . . . .
C20B C15B C16B C17B 2.6(5) . . . .
